data_4126408
loop_
_publ_author_name
'Tokmic, Kenan'
'Jackson, Bailey J.'
'Salazar, Andrea'
'Woods, Toby J.'
'Fout, Alison R.'

_publ_contact_author
; 
Alison R. Fout 
University of Illinois 
School of Chemical Sciences 
A406 CLSL, Box 54-6 
600 South Mathews Avenue 
Urbana, Illinois  61801 
USA 
;
_publ_section_title
;
 Cobalt-Catalyzed and Lewis Acid-Assisted Nitrile Hydrogenation to Primary
 Amines: A Combined Effort
;
_journal_name_full 'Journal of the American Chemical Society'
_journal_paper_doi 10.1021/jacs.7b07368
_journal_year 2017
_chemical_formula_moiety
; 
C47 H48 Co N5 O 
;
_chemical_formula_sum 'C23.5 H24 Co0.5 N2.5 O0.5'
_chemical_formula_weight 378.92
_chemical_name_systematic
; 
? 
;
_space_group_crystal_system orthorhombic
_space_group_IT_number 62
_space_group_name_Hall '-P 2ac 2n'
_space_group_name_H-M_alt 'P n m a'
_symmetry_space_group_name_Hall '-P 2ac 2n'
_symmetry_space_group_name_H-M 'P n m a'
_atom_sites_solution_hydrogens geom
_atom_sites_solution_primary direct
_audit_creation_date 2016-03-21
_audit_creation_method
; 
Olex2 1.2 
(compiled 2016.02.19 svn.r3266 for OlexSys, GUI svn.r5155) 
;
_audit_update_record
; 
? 
;
_cell_angle_alpha 90
_cell_angle_beta 90
_cell_angle_gamma 90
_cell_formula_units_Z 8
_cell_length_a 24.6141(9)
_cell_length_b 19.4717(7)
_cell_length_c 8.0534(3)
_cell_measurement_reflns_used 9673
_cell_measurement_temperature 100(2)
_cell_measurement_theta_max 21.69
_cell_measurement_theta_min 2.66
_cell_volume 3859.8(2)
_computing_cell_refinement 'SAINT V8.34A (Bruker, 2005)'
_computing_data_collection 'APEX2 V2014.9-0 (Bruker, 2014)'
_computing_data_reduction
; 
SAINT V8.34A, XPREP v2014/2, SADABS V2014/4, TWINABS V2012/1 
(Bruker, 2012 & 2014) 
;
_computing_molecular_graphics 'Olex2 (Dolomanov et al., 2009)'
_computing_publication_material 'XCIF V2014-2 (Bruker, 2014)'
_computing_structure_refinement
; 
SHELX-2014-6 (Sheldrick, 2014) 
Olex2 1.2.6 (Dolomanov et. al., 2009) 
;
_computing_structure_solution 'SHELX-97 (Sheldrick, 2008)'
_diffrn_ambient_temperature 100(2)
_diffrn_detector 'Bruker Photon 100 area detector'
_diffrn_detector_type 'photon counter area detector'
_diffrn_measured_fraction_theta_full 0.997
_diffrn_measured_fraction_theta_max 0.997
_diffrn_measurement_device 'Bruker D8 Venture/Photon 100'
_diffrn_measurement_device_type 'Bruker D8 Venture/Photon 100'
_diffrn_measurement_method 'profile data from \f and \w scans'
_diffrn_radiation_monochromator 'multilayer mirrors'
_diffrn_radiation_probe x-ray
_diffrn_radiation_source 'microfocus sealed tube'
_diffrn_radiation_type MoK\a
_diffrn_radiation_wavelength 0.71073
_diffrn_radiation_wavelength_id cd62asa
_diffrn_reflns_av_R_equivalents 0.0495
_diffrn_reflns_av_unetI/netI 0.0214
_diffrn_reflns_Laue_measured_fraction_full 0.997
_diffrn_reflns_Laue_measured_fraction_max 0.997
_diffrn_reflns_limit_h_max 25
_diffrn_reflns_limit_h_min -25
_diffrn_reflns_limit_k_max 20
_diffrn_reflns_limit_k_min -20
_diffrn_reflns_limit_l_max 8
_diffrn_reflns_limit_l_min -8
_diffrn_reflns_number 26577
_diffrn_reflns_point_group_measured_fraction_full 0.997
_diffrn_reflns_point_group_measured_fraction_max 0.997
_diffrn_reflns_theta_full 21.773
_diffrn_reflns_theta_max 21.773
_diffrn_reflns_theta_min 2.661
_diffrn_source 'microfocus sealed X-ray tube'
_diffrn_source_target Mo
_diffrn_source_type 'Incoatec I\ms'
_exptl_absorpt_coefficient_mu 0.488
_exptl_absorpt_correction_T_max 0.98751
_exptl_absorpt_correction_T_min 0.95765
_exptl_absorpt_correction_type integration
_exptl_absorpt_process_details 'SADABS V2014/4 (Bruker, 2014)'
_exptl_crystal_colour brown
_exptl_crystal_density_diffrn 1.304
_exptl_crystal_density_method 'not measured'
_exptl_crystal_description prism
_exptl_crystal_F_000 1600
_exptl_crystal_id cd62zsa
_exptl_crystal_preparation
; 
The data crystal was mounted using oil (Parantone-N, Exxon) to a 
0.3 mm cryo-loop (Hampton Research) with the (0 -1 2) scattering 
planes roughly normal to the spindle axis. 
;
_exptl_crystal_recrystallization_method 'Crystals were obtained from a slow evaporation of an diethyl ether solution.'
_exptl_crystal_size_max 0.136
_exptl_crystal_size_mid 0.057
_exptl_crystal_size_min 0.054
_refine_diff_density_max 0.590
_refine_diff_density_min -0.625
_refine_diff_density_rms 0.112
_refine_ls_extinction_method none
_refine_ls_goodness_of_fit_ref 1.090
_refine_ls_hydrogen_treatment constr
_refine_ls_matrix_type full
_refine_ls_number_parameters 270
_refine_ls_number_reflns 2378
_refine_ls_number_restraints 1
_refine_ls_restrained_S_all 1.094
_refine_ls_R_factor_all 0.0469
_refine_ls_R_factor_gt 0.0394
_refine_ls_shift/su_max 0.000
_refine_ls_shift/su_mean 0.000
_refine_ls_structure_factor_coef Fsqd
_refine_ls_weighting_details 'w=1/[\s^2^(Fo^2^)+(0.0481P)^2^+5.6646P] where P=(Fo^2^+2Fc^2^)/3'
_refine_ls_weighting_scheme calc
_refine_ls_wR_factor_gt 0.0963
_refine_ls_wR_factor_ref 0.1010
_reflns_Friedel_coverage 0.000
_reflns_number_gt 2097
_reflns_number_total 2378
_reflns_threshold_expression 'I > 2\s(I)'
_cod_data_source_file ja7b07368_si_003.cif
_cod_data_source_block cd63zsa
_cod_original_formula_sum 'C23.50 H24 Co0.50 N2.50 O0.50'
_cod_database_code 4126408
_shelx_space_group_comment
; 
The symmetry employed for this shelxl refinement is uniquely defined 
by the following loop, which should always be used as a source of 
symmetry information in preference to the above space-group names. 
They are only intended as comments. 
;
_shelx_estimated_absorpt_t_max 0.974
_shelx_estimated_absorpt_t_min 0.937
_olex2_refinement_description
; 
1. Fixed Uiso 
 At 1.2 times of: 
  All C(H) groups, All C(H,H) groups 
 At 1.5 times of: 
  All C(H,H,H) groups 
2. Restrained distances 
 O1-C27 \\sim O1-C28 
 with sigma of 0.02 
3. Others 
 Fixed Sof: H27A(0.5) H27B(0.5) H29A(0.5) H29C(0.5) H29B(0.5) H28A(0.5) 
 H28B(0.5) H26A(0.5) H26B(0.5) H26C(0.5) 
4.a Secondary CH2 refined with riding coordinates: 
 C27(H27A,H27B), C28(H28A,H28B) 
4.b Aromatic/amide H refined with riding coordinates: 
 C9(H9), C21(H21), C25(H25), C6(H6), C3(H3), C5(H5), C4(H4), C24(H24), 
 C22(H22), C14(H14), C23(H23), C16(H16), C10(H10) 
4.c Idealised Me refined as rotating group: 
 C18(H18A,H18B,H18C), C20(H20A,H20B,H20C), C19(H19A,H19B,H19C), C29(H29A,H29C, 
 H29B), C26(H26A,H26B,H26C) 
;
_shelx_shelxl_version_number 2014/7
_olex2_submission_special_instructions 'No special instructions were received'

loop_
_space_group_symop_operation_xyz
'x, y, z'
'-x+1/2, -y, z+1/2'
'-x, y+1/2, -z'
'x+1/2, -y+1/2, -z+1/2'
'-x, -y, -z'
'x-1/2, y, -z-1/2'
'x, -y-1/2, z'
'-x-1/2, y-1/2, z-1/2'

loop_
_atom_site_label
_atom_site_type_symbol
_atom_site_fract_x
_atom_site_fract_y
_atom_site_fract_z
_atom_site_U_iso_or_equiv
_atom_site_adp_type
_atom_site_occupancy
_atom_site_site_symmetry_order
_atom_site_calc_flag
_atom_site_refinement_flags_posn
_atom_site_refinement_flags_adp
_atom_site_refinement_flags_occupancy
_atom_site_disorder_assembly
_atom_site_disorder_group
Co1 Co 0.34946(2) 0.2500 0.38977(7) 0.0171(2) Uani 1 2 d S T P . .
N3 N 0.39209(13) 0.2500 0.1838(4) 0.0164(8) Uani 1 2 d S T P . .
N2 N 0.30614(9) 0.36670(12) 0.5501(3) 0.0171(6) Uani 1 1 d . . . . .
N1 N 0.36819(10) 0.40688(12) 0.3823(3) 0.0163(6) Uani 1 1 d . . . . .
O1 O 0.62872(16) 0.2500 0.3807(4) 0.0428(10) Uani 1 2 d DS T P . .
C12 C 0.41454(11) 0.41099(14) 0.2740(3) 0.0148(7) Uani 1 1 d . . . . .
C13 C 0.46610(12) 0.41053(14) 0.3446(4) 0.0165(7) Uani 1 1 d . . . . .
C8 C 0.28021(12) 0.31109(15) 0.6317(4) 0.0182(7) Uani 1 1 d . . . . .
C1 C 0.34404(12) 0.34589(15) 0.4309(4) 0.0182(7) Uani 1 1 d . . . . .
C9 C 0.24489(12) 0.31254(15) 0.7654(4) 0.0217(7) Uani 1 1 d . . . . .
H9 H 0.2326 0.3548 0.8107 0.026 Uiso 1 1 calc R . . . .
C21 C 0.44669(17) 0.2500 0.1788(6) 0.0185(10) Uani 1 2 d S T P . .
H21 H 0.4664 0.2500 0.2802 0.022 Uiso 1 2 calc RS T P . .
C25 C 0.36555(18) 0.2500 0.0386(6) 0.0225(11) Uani 1 2 d S T P . .
H25 H 0.3270 0.2500 0.0408 0.027 Uiso 1 2 calc RS T P . .
C6 C 0.27770(12) 0.48133(15) 0.6777(4) 0.0191(7) Uani 1 1 d . . . . .
H6 H 0.2502 0.4644 0.7499 0.023 Uiso 1 1 calc R . . . .
C7 C 0.30669(11) 0.43748(15) 0.5749(4) 0.0162(7) Uani 1 1 d . . . . .
C2 C 0.34658(11) 0.46317(15) 0.4677(4) 0.0166(7) Uani 1 1 d . . . . .
C3 C 0.35897(12) 0.53221(15) 0.4606(4) 0.0183(7) Uani 1 1 d . . . . .
H3 H 0.3860 0.5493 0.3872 0.022 Uiso 1 1 calc R . . . .
C11 C 0.29948(17) 0.2500 0.5621(5) 0.0179(10) Uani 1 2 d S T P . .
C5 C 0.29029(12) 0.55089(15) 0.6714(4) 0.0199(7) Uani 1 1 d . . . . .
H5 H 0.2712 0.5820 0.7410 0.024 Uiso 1 1 calc R . . . .
C4 C 0.33023(12) 0.57572(15) 0.5654(4) 0.0202(7) Uani 1 1 d . . . . .
H4 H 0.3381 0.6235 0.5646 0.024 Uiso 1 1 calc R . . . .
C24 C 0.3909(2) 0.2500 -0.1126(6) 0.0281(12) Uani 1 2 d S T P . .
H24 H 0.3703 0.2500 -0.2124 0.034 Uiso 1 2 calc RS T P . .
C15 C 0.50470(13) 0.41517(15) 0.0677(4) 0.0210(7) Uani 1 1 d . . . . .
C17 C 0.40656(12) 0.41612(15) 0.1031(4) 0.0180(7) Uani 1 1 d . . . . .
C22 C 0.47493(18) 0.2500 0.0314(6) 0.0239(11) Uani 1 2 d S T P . .
H22 H 0.5135 0.2500 0.0317 0.029 Uiso 1 2 calc RS T P . .
C14 C 0.51061(12) 0.41325(14) 0.2390(4) 0.0204(7) Uani 1 1 d . . . . .
H14 H 0.5461 0.4138 0.2853 0.025 Uiso 1 1 calc R . . . .
C23 C 0.4468(2) 0.2500 -0.1169(6) 0.0295(12) Uani 1 2 d S T P . .
H23 H 0.4656 0.2500 -0.2199 0.035 Uiso 1 2 calc RS T P . .
C16 C 0.45259(12) 0.41739(15) 0.0032(4) 0.0213(8) Uani 1 1 d . . . . .
H16 H 0.4481 0.4199 -0.1138 0.026 Uiso 1 1 calc R . . . .
C10 C 0.22788(17) 0.2500 0.8312(6) 0.0229(11) Uani 1 2 d S T P . .
H10 H 0.2039 0.2500 0.9237 0.027 Uiso 1 2 calc RS T P . .
C18 C 0.47309(13) 0.40636(16) 0.5298(4) 0.0247(8) Uani 1 1 d . . . . .
H18A H 0.4586 0.4481 0.5813 0.037 Uiso 1 1 calc GR . . . .
H18B H 0.5118 0.4020 0.5565 0.037 Uiso 1 1 calc GR . . . .
H18C H 0.4535 0.3662 0.5723 0.037 Uiso 1 1 calc GR . . . .
C20 C 0.35056(12) 0.42116(18) 0.0300(4) 0.0279(8) Uani 1 1 d . . . . .
H20A H 0.3272 0.3858 0.0792 0.042 Uiso 1 1 calc GR . . . .
H20B H 0.3525 0.4143 -0.0904 0.042 Uiso 1 1 calc GR . . . .
H20C H 0.3354 0.4667 0.0534 0.042 Uiso 1 1 calc GR . . . .
C19 C 0.55363(14) 0.41279(17) -0.0451(4) 0.0312(9) Uani 1 1 d . . . . .
H19A H 0.5861 0.4260 0.0175 0.047 Uiso 1 1 calc GR . . . .
H19B H 0.5484 0.4447 -0.1378 0.047 Uiso 1 1 calc GR . . . .
H19C H 0.5582 0.3661 -0.0883 0.047 Uiso 1 1 calc GR . . . .
C27 C 0.57560(19) 0.2500 0.4700(9) 0.0557(18) Uani 1 2 d DS T P . .
H27A H 0.5544 0.2912 0.4389 0.067 Uiso 0.5 1 calc R . . . .
H27B H 0.5544 0.2088 0.4389 0.067 Uiso 0.5 1 calc R . . . .
C29 C 0.6759(3) 0.2500 0.1414(9) 0.0666(19) Uani 1 2 d S T P . .
H29A H 0.6977 0.2149 0.1978 0.100 Uiso 0.5 1 calc GR . . A -1
H29C H 0.6925 0.2952 0.1583 0.100 Uiso 0.5 1 calc GR . . A -1
H29B H 0.6744 0.2398 0.0223 0.100 Uiso 0.5 1 calc GR . . A -1
C28 C 0.6221(3) 0.2500 0.2081(7) 0.0609(18) Uani 1 2 d DS T P . .
H28A H 0.6019 0.2913 0.1717 0.073 Uiso 0.5 1 calc R . . . .
H28B H 0.6019 0.2087 0.1717 0.073 Uiso 0.5 1 calc R . . . .
C26 C 0.5859(3) 0.2500 0.6484(9) 0.073(2) Uani 1 2 d S T P . .
H26A H 0.5515 0.2443 0.7081 0.110 Uiso 0.5 1 calc GR . . B -1
H26B H 0.6026 0.2937 0.6806 0.110 Uiso 0.5 1 calc GR . . B -1
H26C H 0.6104 0.2121 0.6765 0.110 Uiso 0.5 1 calc GR . . B -1

loop_
_atom_site_aniso_label
_atom_site_aniso_U_11
_atom_site_aniso_U_22
_atom_site_aniso_U_33
_atom_site_aniso_U_23
_atom_site_aniso_U_13
_atom_site_aniso_U_12
Co1 0.0186(4) 0.0160(4) 0.0166(4) 0.000 0.0071(3) 0.000
N3 0.020(2) 0.0131(18) 0.017(2) 0.000 0.0037(17) 0.000
N2 0.0165(13) 0.0170(14) 0.0180(14) -0.0014(11) 0.0061(12) 0.0017(11)
N1 0.0186(14) 0.0162(14) 0.0143(14) 0.0014(11) 0.0016(12) 0.0002(11)
O1 0.071(3) 0.0279(19) 0.030(2) 0.000 -0.0182(19) 0.000
C12 0.0179(17) 0.0127(15) 0.0137(18) 0.0002(13) 0.0058(14) -0.0017(12)
C13 0.0208(17) 0.0150(16) 0.0136(16) -0.0018(13) 0.0012(14) -0.0004(13)
C8 0.0177(16) 0.0177(16) 0.0191(18) 0.0035(14) 0.0028(14) -0.0013(14)
C1 0.0171(16) 0.0239(19) 0.0137(16) 0.0023(14) 0.0012(14) -0.0009(14)
C9 0.0212(17) 0.0199(17) 0.0240(18) -0.0035(15) 0.0085(15) 0.0049(14)
C21 0.021(3) 0.016(2) 0.019(3) 0.000 -0.001(2) 0.000
C25 0.023(2) 0.019(2) 0.025(3) 0.000 -0.006(2) 0.000
C6 0.0167(16) 0.0240(19) 0.0165(16) 0.0023(15) 0.0018(14) 0.0041(14)
C7 0.0144(16) 0.0177(17) 0.0164(17) 0.0008(14) -0.0036(14) 0.0022(13)
C2 0.0179(16) 0.0196(18) 0.0122(16) -0.0006(14) -0.0027(14) 0.0034(13)
C3 0.0188(17) 0.0208(18) 0.0152(16) 0.0029(14) -0.0004(14) -0.0007(14)
C11 0.018(2) 0.017(2) 0.019(2) 0.000 0.003(2) 0.000
C5 0.0210(17) 0.0198(18) 0.0190(17) -0.0019(14) -0.0015(15) 0.0067(14)
C4 0.0229(17) 0.0158(16) 0.0220(18) -0.0001(14) -0.0061(15) 0.0014(14)
C24 0.043(3) 0.024(3) 0.018(3) 0.000 -0.005(2) 0.000
C15 0.0291(19) 0.0137(16) 0.0203(19) 0.0007(13) 0.0101(15) -0.0029(14)
C17 0.0226(18) 0.0155(16) 0.0159(18) 0.0021(13) 0.0013(14) 0.0010(13)
C22 0.022(2) 0.018(2) 0.032(3) 0.000 0.012(2) 0.000
C14 0.0183(17) 0.0159(16) 0.0271(19) -0.0004(14) -0.0003(15) -0.0021(13)
C23 0.054(4) 0.018(3) 0.017(3) 0.000 0.015(3) 0.000
C16 0.032(2) 0.0183(17) 0.0132(17) 0.0031(13) 0.0017(15) 0.0005(14)
C10 0.019(2) 0.028(3) 0.022(3) 0.000 0.011(2) 0.000
C18 0.0259(18) 0.0306(19) 0.0177(18) -0.0025(15) -0.0042(15) 0.0025(14)
C20 0.0288(19) 0.035(2) 0.0198(18) 0.0017(16) -0.0043(16) 0.0052(15)
C19 0.035(2) 0.0253(18) 0.033(2) -0.0011(16) 0.0199(17) -0.0016(15)
C27 0.012(3) 0.039(3) 0.117(6) 0.000 -0.011(3) 0.000
C29 0.061(4) 0.076(5) 0.063(4) 0.000 0.012(4) 0.000
C28 0.086(5) 0.050(4) 0.046(4) 0.000 -0.009(4) 0.000
C26 0.048(4) 0.095(6) 0.076(5) 0.000 0.022(4) 0.000

loop_
_atom_type_symbol
_atom_type_description
_atom_type_scat_dispersion_real
_atom_type_scat_dispersion_imag
_atom_type_scat_source
C C 0.0033 0.0016 'International Tables Vol C Tables 4.2.6.8 and 6.1.1.4'
H H 0.0000 0.0000 'International Tables Vol C Tables 4.2.6.8 and 6.1.1.4'
Co Co 0.3494 0.9721 'International Tabl. Vol C Tables 4.2.6.8 and 6.1.1.4'
N N 0.0061 0.0033 'International Tables Vol C Tables 4.2.6.8 and 6.1.1.4'
O O 0.0106 0.0060 'International Tables Vol C Tables 4.2.6.8 and 6.1.1.4'

loop_
_geom_angle_atom_site_label_1
_geom_angle_atom_site_label_2
_geom_angle_atom_site_label_3
_geom_angle
_geom_angle_site_symmetry_1
_geom_angle_site_symmetry_3
C1 Co1 N3 100.65(9) 7_565 .
C1 Co1 N3 100.65(9) . .
C1 Co1 C1 158.34(18) . 7_565
C11 Co1 N3 170.78(17) . .
C11 Co1 C1 79.80(9) . .
C11 Co1 C1 79.80(9) . 7_565
C21 N3 Co1 124.1(3) . .
C25 N3 Co1 118.5(3) . .
C25 N3 C21 117.5(4) . .
C1 N2 C8 113.4(2) . .
C7 N2 C8 133.9(2) . .
C7 N2 C1 112.3(2) . .
C1 N1 C12 124.0(2) . .
C1 N1 C2 111.7(2) . .
C2 N1 C12 123.8(2) . .
C28 O1 C27 112.1(5) . .
C13 C12 N1 118.4(2) . .
C13 C12 C17 122.2(3) . .
C17 C12 N1 119.4(3) . .
C12 C13 C18 120.7(3) . .
C14 C13 C12 118.0(3) . .
C14 C13 C18 121.3(3) . .
C9 C8 N2 128.9(3) . .
C9 C8 C11 122.8(3) . .
C11 C8 N2 108.1(3) . .
N2 C1 Co1 116.8(2) . .
N1 C1 Co1 139.7(2) . .
N1 C1 N2 103.4(2) . .
C8 C9 H9 121.1 . .
C8 C9 C10 117.8(3) . .
C10 C9 H9 121.1 . .
N3 C21 H21 119.0 . .
N3 C21 C22 122.1(4) . .
C22 C21 H21 119.0 . .
N3 C25 H25 118.2 . .
N3 C25 C24 123.7(4) . .
C24 C25 H25 118.2 . .
C7 C6 H6 121.2 . .
C7 C6 C5 117.6(3) . .
C5 C6 H6 121.2 . .
N2 C7 C2 105.8(2) . .
C6 C7 N2 133.6(3) . .
C6 C7 C2 120.6(3) . .
N1 C2 C7 106.9(2) . .
C3 C2 N1 131.2(3) . .
C3 C2 C7 121.9(3) . .
C2 C3 H3 121.4 . .
C2 C3 C4 117.2(3) . .
C4 C3 H3 121.4 . .
C8 C11 Co1 121.67(19) . .
C8 C11 Co1 121.67(19) 7_565 .
C8 C11 C8 116.6(4) 7_565 .
C6 C5 H5 119.4 . .
C4 C5 C6 121.3(3) . .
C4 C5 H5 119.4 . .
C3 C4 H4 119.3 . .
C5 C4 C3 121.4(3) . .
C5 C4 H4 119.3 . .
C25 C24 H24 120.7 . .
C25 C24 C23 118.6(4) . .
C23 C24 H24 120.7 . .
C14 C15 C19 120.9(3) . .
C16 C15 C14 118.1(3) . .
C16 C15 C19 120.9(3) . .
C12 C17 C20 121.4(3) . .
C16 C17 C12 117.3(3) . .
C16 C17 C20 121.3(3) . .
C21 C22 H22 120.2 . .
C21 C22 C23 119.5(4) . .
C23 C22 H22 120.2 . .
C13 C14 C15 121.8(3) . .
C13 C14 H14 119.1 . .
C15 C14 H14 119.1 . .
C24 C23 C22 118.6(4) . .
C24 C23 H23 120.7 . .
C22 C23 H23 120.7 . .
C15 C16 C17 122.5(3) . .
C15 C16 H16 118.8 . .
C17 C16 H16 118.8 . .
C9 C10 C9 122.0(4) 7_565 .
C9 C10 H10 119.0 . .
C9 C10 H10 119.0 7_565 .
C13 C18 H18A 109.5 . .
C13 C18 H18B 109.5 . .
C13 C18 H18C 109.5 . .
H18A C18 H18B 109.5 . .
H18A C18 H18C 109.5 . .
H18B C18 H18C 109.5 . .
C17 C20 H20A 109.5 . .
C17 C20 H20B 109.5 . .
C17 C20 H20C 109.5 . .
H20A C20 H20B 109.5 . .
H20A C20 H20C 109.5 . .
H20B C20 H20C 109.5 . .
C15 C19 H19A 109.5 . .
C15 C19 H19B 109.5 . .
C15 C19 H19C 109.5 . .
H19A C19 H19B 109.5 . .
H19A C19 H19C 109.5 . .
H19B C19 H19C 109.5 . .
O1 C27 H27A 109.9 . .
O1 C27 H27B 109.9 . .
H27A C27 H27B 108.3 . .
C26 C27 O1 108.9(4) . .
C26 C27 H27A 109.9 . .
C26 C27 H27B 109.9 . .
H29A C29 H29C 109.5 . .
H29A C29 H29B 109.5 . .
H29C C29 H29B 109.5 . .
C28 C29 H29A 109.5 . .
C28 C29 H29C 109.5 . .
C28 C29 H29B 109.5 . .
O1 C28 C29 105.4(6) . .
O1 C28 H28A 110.7 . .
O1 C28 H28B 110.7 . .
C29 C28 H28A 110.7 . .
C29 C28 H28B 110.7 . .
H28A C28 H28B 108.8 . .
C27 C26 H26A 109.5 . .
C27 C26 H26B 109.5 . .
C27 C26 H26C 109.5 . .
H26A C26 H26B 109.5 . .
H26A C26 H26C 109.5 . .
H26B C26 H26C 109.5 . .

loop_
_geom_bond_atom_site_label_1
_geom_bond_atom_site_label_2
_geom_bond_distance
_geom_bond_site_symmetry_2
Co1 N3 1.962(3) .
Co1 C1 1.901(3) 7_565
Co1 C1 1.901(3) .
Co1 C11 1.855(4) .
N3 C21 1.344(5) .
N3 C25 1.339(6) .
N2 C8 1.419(4) .
N2 C1 1.398(4) .
N2 C7 1.393(4) .
N1 C12 1.438(4) .
N1 C1 1.385(4) .
N1 C2 1.399(4) .
O1 C27 1.492(6) .
O1 C28 1.400(6) .
C12 C13 1.391(4) .
C12 C17 1.394(4) .
C13 C14 1.388(4) .
C13 C18 1.503(4) .
C8 C9 1.384(4) .
C8 C11 1.398(4) .
C9 H9 0.9500 .
C9 C10 1.393(4) .
C21 H21 0.9500 .
C21 C22 1.376(6) .
C25 H25 0.9500 .
C25 C24 1.368(7) .
C6 H6 0.9500 .
C6 C7 1.387(4) .
C6 C5 1.390(4) .
C7 C2 1.400(4) .
C2 C3 1.380(4) .
C3 H3 0.9500 .
C3 C4 1.390(4) .
C11 C8 1.398(4) 7_565
C5 H5 0.9500 .
C5 C4 1.389(4) .
C4 H4 0.9500 .
C24 H24 0.9500 .
C24 C23 1.377(7) .
C15 C14 1.388(4) .
C15 C16 1.385(4) .
C15 C19 1.509(4) .
C17 C16 1.390(4) .
C17 C20 1.502(4) .
C22 H22 0.9500 .
C22 C23 1.380(7) .
C14 H14 0.9500 .
C23 H23 0.9500 .
C16 H16 0.9500 .
C10 C9 1.393(4) 7_565
C10 H10 0.9500 .
C18 H18A 0.9800 .
C18 H18B 0.9800 .
C18 H18C 0.9800 .
C20 H20A 0.9800 .
C20 H20B 0.9800 .
C20 H20C 0.9800 .
C19 H19A 0.9800 .
C19 H19B 0.9800 .
C19 H19C 0.9800 .
C27 H27A 0.9900 .
C27 H27B 0.9900 .
C27 C26 1.459(10) .
C29 H29A 0.9800 .
C29 H29C 0.9800 .
C29 H29B 0.9800 .
C29 C28 1.429(9) .
C28 H28A 0.9900 .
C28 H28B 0.9900 .
C26 H26A 0.9800 .
C26 H26B 0.9800 .
C26 H26C 0.9800 .
